data_4324453
loop_
_publ_author_name
'Zachariah M. Heiden'
'Michael Schedler'
'Douglas W. Stephan'

_publ_contact_author
; 
Douglas W. Stephan 
University of Toronto 
Department of Chemistry 
80 St. George St. 
Toronto, Ontario M5S 3H6 
Canada
;
_publ_contact_author_email dstephan@chem.utoronto.ca
_publ_contact_author_fax '1  416 978 8940'
_publ_contact_author_phone '1  416 946 3294'
_publ_section_title
;
 Synthesis and Reactivity of o-Benzylphosphino- and
 o-\a-Methylbenzyl(N,N-dimethyl)amine-Boranes
;
_journal_name_full 'Inorganic Chemistry'
_journal_page_first 1470
_journal_page_last 1479
_journal_paper_doi 10.1021/ic102044z
_journal_volume 50
_journal_year 2011
_chemical_formula_moiety 'C27 H34 B P'
_chemical_formula_sum 'C27 H34 B P'
_chemical_formula_weight 400.32
_chemical_name_systematic
; 
 ? 
;
_space_group_IT_number 14
_symmetry_cell_setting monoclinic
_symmetry_space_group_name_Hall '-P 2yn'
_symmetry_space_group_name_H-M 'P 1 21/n 1'
_atom_sites_solution_hydrogens geom
_atom_sites_solution_primary direct
_atom_sites_solution_secondary difmap
_audit_creation_method SHELXL-97
_cell_angle_alpha 90.00
_cell_angle_beta 93.380(2)
_cell_angle_gamma 90.00
_cell_formula_units_Z 4
_cell_length_a 11.6783(9)
_cell_length_b 14.2236(10)
_cell_length_c 14.0628(9)
_cell_measurement_reflns_used 4097
_cell_measurement_temperature 150(2)
_cell_measurement_theta_max 26.63
_cell_measurement_theta_min 2.20
_cell_volume 2331.9(3)
_computing_cell_refinement 'Bruker SMART'
_computing_data_collection 'Bruker SMART'
_computing_data_reduction 'Bruker SAINT'
_computing_molecular_graphics 'Bruker SHELXTL'
_computing_publication_material 'Bruker SHELXTL'
_computing_structure_refinement 'Bruker SHELXTL'
_computing_structure_solution 'Bruker SHELXTL'
_diffrn_ambient_temperature 150(2)
_diffrn_measured_fraction_theta_full 0.996
_diffrn_measured_fraction_theta_max 0.996
_diffrn_measurement_device_type 'CCD area detector'
_diffrn_measurement_method 'phi and omega scans'
_diffrn_radiation_monochromator graphite
_diffrn_radiation_source 'fine-focus sealed tube'
_diffrn_radiation_type MoK\a
_diffrn_radiation_wavelength 0.71073
_diffrn_reflns_av_R_equivalents 0.0449
_diffrn_reflns_av_sigmaI/netI 0.0552
_diffrn_reflns_limit_h_max 14
_diffrn_reflns_limit_h_min -15
_diffrn_reflns_limit_k_max 18
_diffrn_reflns_limit_k_min -18
_diffrn_reflns_limit_l_max 18
_diffrn_reflns_limit_l_min -18
_diffrn_reflns_number 22034
_diffrn_reflns_theta_full 28.17
_diffrn_reflns_theta_max 28.17
_diffrn_reflns_theta_min 2.04
_exptl_absorpt_coefficient_mu 0.128
_exptl_absorpt_correction_T_max 0.9662
_exptl_absorpt_correction_T_min 0.9564
_exptl_absorpt_correction_type empirical
_exptl_crystal_colour colourless
_exptl_crystal_density_diffrn 1.140
_exptl_crystal_description block
_exptl_crystal_F_000 864
_exptl_crystal_size_max 0.35
_exptl_crystal_size_mid 0.30
_exptl_crystal_size_min 0.27
_refine_diff_density_max 0.309
_refine_diff_density_min -0.299
_refine_diff_density_rms 0.047
_refine_ls_extinction_method none
_refine_ls_goodness_of_fit_ref 1.029
_refine_ls_hydrogen_treatment none
_refine_ls_matrix_type full
_refine_ls_number_parameters 299
_refine_ls_number_reflns 5701
_refine_ls_number_restraints 0
_refine_ls_restrained_S_all 1.029
_refine_ls_R_factor_all 0.0825
_refine_ls_R_factor_gt 0.0481
_refine_ls_shift/su_max 0.001
_refine_ls_shift/su_mean 0.000
_refine_ls_structure_factor_coef Fsqd
_refine_ls_weighting_details 'calc w=1/[\s^2^(Fo^2^)+(0.0527P)^2^+0.4836P] where P=(Fo^2^+2Fc^2^)/3'
_refine_ls_weighting_scheme calc
_refine_ls_wR_factor_gt 0.1079
_refine_ls_wR_factor_ref 0.1238
_reflns_number_gt 3871
_reflns_number_total 5701
_reflns_threshold_expression >2sigma(I)
_cod_data_source_file ic102044z_si_003_02.cif
_cod_data_source_block ms002_14_Complex4
_cod_original_sg_symbol_Hall '-P 2yn '
_cod_database_code 4324453

loop_
_symmetry_equiv_pos_as_xyz
'x, y, z'
'-x+1/2, y+1/2, -z+1/2'
'-x, -y, -z'
'x-1/2, -y-1/2, z-1/2'

loop_
_atom_site_label
_atom_site_type_symbol
_atom_site_fract_x
_atom_site_fract_y
_atom_site_fract_z
_atom_site_U_iso_or_equiv
_atom_site_adp_type
_atom_site_occupancy
_atom_site_symmetry_multiplicity
_atom_site_calc_flag
_atom_site_refinement_flags
_atom_site_disorder_assembly
_atom_site_disorder_group
P1 P 0.65434(4) 0.22140(3) 0.30619(3) 0.02669(13) Uani 1 1 d . A .
C1 C 0.88547(14) 0.22906(11) 0.35114(11) 0.0252(4) Uani 1 1 d . A .
C2 C 0.99952(15) 0.25024(12) 0.37995(12) 0.0299(4) Uani 1 1 d . . .
H2 H 1.0148 0.2846 0.4372 0.036 Uiso 1 1 calc R . .
C3 C 1.09055(16) 0.22276(13) 0.32768(13) 0.0360(4) Uani 1 1 d . . .
H3 H 1.1668 0.2383 0.3495 0.043 Uiso 1 1 calc R . .
C4 C 1.07133(17) 0.17309(13) 0.24423(14) 0.0377(5) Uani 1 1 d . . .
H4 H 1.1338 0.1551 0.2079 0.045 Uiso 1 1 calc R . .
C5 C 0.96042(17) 0.14969(12) 0.21377(13) 0.0350(4) Uani 1 1 d . . .
H5 H 0.9464 0.1157 0.1561 0.042 Uiso 1 1 calc R . .
C6 C 0.86859(15) 0.17595(12) 0.26766(12) 0.0277(4) Uani 1 1 d . . .
C7 C 0.74729(16) 0.14464(12) 0.24071(13) 0.0324(4) Uani 1 1 d . . .
H7A H 0.7363 0.0781 0.2588 0.039 Uiso 1 1 calc R . .
H7B H 0.7302 0.1511 0.1712 0.039 Uiso 1 1 calc R . .
C8 C 0.62497(18) 0.32333(13) 0.22271(12) 0.0368(5) Uani 1 1 d . . .
C9 C 0.7405(2) 0.36770(16) 0.20147(16) 0.0612(7) Uani 1 1 d . . .
H9A H 0.7874 0.3214 0.1698 0.092 Uiso 1 1 calc R . .
H9B H 0.7806 0.3877 0.2613 0.092 Uiso 1 1 calc R . .
H9C H 0.7273 0.4223 0.1598 0.092 Uiso 1 1 calc R . .
C10 C 0.56644(19) 0.29406(15) 0.12720(13) 0.0450(5) Uani 1 1 d . . .
H10A H 0.4884 0.2724 0.1370 0.068 Uiso 1 1 calc R . .
H10B H 0.6101 0.2431 0.0996 0.068 Uiso 1 1 calc R . .
H10C H 0.5633 0.3480 0.0837 0.068 Uiso 1 1 calc R . .
C11 C 0.5517(3) 0.39812(17) 0.26781(17) 0.0793(9) Uani 1 1 d . . .
H11A H 0.5415 0.4517 0.2243 0.119 Uiso 1 1 calc R . .
H11B H 0.5900 0.4192 0.3280 0.119 Uiso 1 1 calc R . .
H11C H 0.4766 0.3715 0.2801 0.119 Uiso 1 1 calc R . .
C12 C 0.52084(15) 0.15291(13) 0.32759(14) 0.0366(5) Uani 1 1 d . . .
C13A C 0.5511(6) 0.0539(5) 0.3686(5) 0.0441(14) Uani 0.569(6) 1 d P A 1
H13A H 0.4825 0.0256 0.3937 0.066 Uiso 0.569(6) 1 calc PR A 1
H13B H 0.6111 0.0597 0.4200 0.066 Uiso 0.569(6) 1 calc PR A 1
H13C H 0.5786 0.0139 0.3180 0.066 Uiso 0.569(6) 1 calc PR A 1
C14A C 0.4562(4) 0.2014(3) 0.4141(4) 0.0537(14) Uani 0.569(6) 1 d P A 1
H14A H 0.4365 0.2665 0.3972 0.081 Uiso 0.569(6) 1 calc PR A 1
H14B H 0.5070 0.2007 0.4721 0.081 Uiso 0.569(6) 1 calc PR A 1
H14C H 0.3860 0.1663 0.4252 0.081 Uiso 0.569(6) 1 calc PR A 1
C15A C 0.4314(4) 0.1420(4) 0.2466(4) 0.0564(15) Uani 0.569(6) 1 d P A 1
H15A H 0.3700 0.1007 0.2664 0.085 Uiso 0.569(6) 1 calc PR A 1
H15B H 0.4667 0.1144 0.1916 0.085 Uiso 0.569(6) 1 calc PR A 1
H15C H 0.3994 0.2037 0.2292 0.085 Uiso 0.569(6) 1 calc PR A 1
C16 C 0.76234(14) 0.35658(11) 0.45549(11) 0.0252(4) Uani 1 1 d . A .
C17 C 0.84724(15) 0.42530(12) 0.44813(12) 0.0306(4) Uani 1 1 d . . .
H17 H 0.9138 0.4102 0.4155 0.037 Uiso 1 1 calc R . .
C18 C 0.83808(17) 0.51487(13) 0.48670(14) 0.0386(5) Uani 1 1 d . . .
H18 H 0.8984 0.5589 0.4809 0.046 Uiso 1 1 calc R . .
C19 C 0.74213(18) 0.54017(14) 0.53330(14) 0.0419(5) Uani 1 1 d . . .
H19 H 0.7364 0.6009 0.5608 0.050 Uiso 1 1 calc R . .
C20 C 0.65469(17) 0.47579(13) 0.53926(13) 0.0379(5) Uani 1 1 d . . .
H20 H 0.5871 0.4925 0.5697 0.046 Uiso 1 1 calc R . .
C21 C 0.66512(16) 0.38634(12) 0.50077(12) 0.0310(4) Uani 1 1 d . . .
H21 H 0.6034 0.3434 0.5054 0.037 Uiso 1 1 calc R . .
C22 C 0.77623(14) 0.16879(11) 0.49759(11) 0.0246(4) Uani 1 1 d . A .
C23 C 0.72490(17) 0.17998(13) 0.58442(12) 0.0363(4) Uani 1 1 d . . .
H23 H 0.6863 0.2373 0.5959 0.044 Uiso 1 1 calc R . .
C24 C 0.72797(18) 0.11130(14) 0.65423(13) 0.0433(5) Uani 1 1 d . . .
H24 H 0.6907 0.1217 0.7115 0.052 Uiso 1 1 calc R . .
C25 C 0.78468(16) 0.02803(14) 0.64100(13) 0.0384(5) Uani 1 1 d . . .
H25 H 0.7874 -0.0191 0.6890 0.046 Uiso 1 1 calc R . .
C26 C 0.83760(15) 0.01389(13) 0.55694(13) 0.0330(4) Uani 1 1 d . . .
H26 H 0.8772 -0.0432 0.5468 0.040 Uiso 1 1 calc R . .
C27 C 0.83299(14) 0.08284(11) 0.48744(12) 0.0270(4) Uani 1 1 d . . .
H27 H 0.8700 0.0714 0.4302 0.032 Uiso 1 1 calc R . .
B1 B 0.77632(16) 0.25013(14) 0.41506(13) 0.0241(4) Uani 1 1 d . . .
C13B C 0.5493(8) 0.0824(6) 0.4025(6) 0.0393(17) Uani 0.431(6) 1 d P A 2
H13D H 0.5678 0.1145 0.4632 0.059 Uiso 0.431(6) 1 calc PR A 2
H13E H 0.6155 0.0453 0.3850 0.059 Uiso 0.431(6) 1 calc PR A 2
H13F H 0.4834 0.0407 0.4091 0.059 Uiso 0.431(6) 1 calc PR A 2
C14B C 0.4264(4) 0.2165(4) 0.3480(5) 0.0430(16) Uani 0.431(6) 1 d P A 2
H14D H 0.4024 0.2516 0.2902 0.064 Uiso 0.431(6) 1 calc PR A 2
H14E H 0.4523 0.2606 0.3983 0.064 Uiso 0.431(6) 1 calc PR A 2
H14F H 0.3616 0.1798 0.3691 0.064 Uiso 0.431(6) 1 calc PR A 2
C15B C 0.4867(5) 0.0967(4) 0.2308(4) 0.0406(15) Uani 0.431(6) 1 d P A 2
H15D H 0.4191 0.0576 0.2399 0.061 Uiso 0.431(6) 1 calc PR A 2
H15E H 0.5509 0.0565 0.2145 0.061 Uiso 0.431(6) 1 calc PR A 2
H15F H 0.4694 0.1416 0.1791 0.061 Uiso 0.431(6) 1 calc PR A 2

loop_
_atom_site_aniso_label
_atom_site_aniso_U_11
_atom_site_aniso_U_22
_atom_site_aniso_U_33
_atom_site_aniso_U_23
_atom_site_aniso_U_13
_atom_site_aniso_U_12
P1 0.0316(2) 0.0205(2) 0.0271(2) 0.00049(18) -0.00505(17) 0.00148(19)
C1 0.0322(9) 0.0195(9) 0.0238(8) 0.0054(7) 0.0008(7) 0.0033(7)
C2 0.0323(10) 0.0293(10) 0.0281(8) 0.0056(7) 0.0011(7) 0.0025(8)
C3 0.0306(10) 0.0356(11) 0.0423(10) 0.0123(9) 0.0057(8) 0.0047(8)
C4 0.0404(11) 0.0343(11) 0.0399(11) 0.0104(9) 0.0161(9) 0.0081(9)
C5 0.0516(12) 0.0260(10) 0.0284(9) 0.0036(8) 0.0113(8) 0.0053(9)
C6 0.0365(10) 0.0199(9) 0.0269(8) 0.0021(7) 0.0044(7) 0.0017(7)
C7 0.0433(11) 0.0229(9) 0.0308(9) -0.0041(7) 0.0013(8) 0.0006(8)
C8 0.0546(12) 0.0240(10) 0.0299(9) 0.0023(8) -0.0135(8) 0.0038(9)
C9 0.0776(17) 0.0412(13) 0.0604(14) 0.0299(11) -0.0343(13) -0.0255(12)
C10 0.0568(13) 0.0402(12) 0.0358(10) 0.0061(9) -0.0163(9) -0.0039(10)
C11 0.142(3) 0.0447(15) 0.0489(14) 0.0003(11) -0.0155(15) 0.0517(16)
C12 0.0260(9) 0.0326(11) 0.0499(11) 0.0001(9) -0.0091(8) -0.0028(8)
C13A 0.037(2) 0.036(4) 0.058(4) 0.009(2) -0.004(3) -0.008(2)
C14A 0.037(2) 0.061(3) 0.063(3) 0.003(2) 0.010(2) -0.003(2)
C15A 0.045(3) 0.053(3) 0.069(3) 0.013(2) -0.017(2) -0.016(2)
C16 0.0292(9) 0.0235(9) 0.0223(8) 0.0004(7) -0.0040(7) 0.0029(7)
C17 0.0311(9) 0.0274(10) 0.0327(9) -0.0012(7) -0.0041(7) -0.0003(8)
C18 0.0403(11) 0.0275(10) 0.0467(11) -0.0019(9) -0.0080(9) -0.0056(8)
C19 0.0542(13) 0.0261(10) 0.0445(11) -0.0088(9) -0.0028(9) 0.0050(9)
C20 0.0441(11) 0.0323(11) 0.0381(10) -0.0010(8) 0.0077(9) 0.0116(9)
C21 0.0352(10) 0.0265(10) 0.0314(9) 0.0007(8) 0.0022(8) 0.0015(8)
C22 0.0254(9) 0.0226(9) 0.0256(8) 0.0006(7) -0.0005(7) -0.0013(7)
C23 0.0483(12) 0.0300(10) 0.0311(9) 0.0015(8) 0.0081(8) 0.0102(9)
C24 0.0585(14) 0.0407(12) 0.0320(10) 0.0073(9) 0.0138(9) 0.0092(10)
C25 0.0458(12) 0.0343(11) 0.0351(10) 0.0128(8) 0.0024(8) 0.0016(9)
C26 0.0333(10) 0.0257(10) 0.0395(10) 0.0028(8) -0.0020(8) 0.0046(8)
C27 0.0292(9) 0.0246(9) 0.0269(8) 0.0006(7) -0.0012(7) 0.0013(7)
B1 0.0253(10) 0.0237(10) 0.0231(9) -0.0006(7) 0.0004(7) 0.0006(8)
C13B 0.032(3) 0.043(5) 0.043(4) 0.006(3) -0.001(3) -0.014(3)
C14B 0.024(2) 0.051(3) 0.054(4) -0.002(3) 0.005(2) 0.002(2)
C15B 0.040(3) 0.036(3) 0.046(3) -0.002(2) -0.005(2) -0.015(2)

loop_
_atom_type_symbol
_atom_type_description
_atom_type_scat_dispersion_real
_atom_type_scat_dispersion_imag
_atom_type_scat_source
C C 0.0033 0.0016 'International Tables Vol C Tables 4.2.6.8 and 6.1.1.4'
H H 0.0000 0.0000 'International Tables Vol C Tables 4.2.6.8 and 6.1.1.4'
B B 0.0013 0.0007 'International Tables Vol C Tables 4.2.6.8 and 6.1.1.4'
P P 0.1023 0.0942 'International Tables Vol C Tables 4.2.6.8 and 6.1.1.4'

loop_
_geom_angle_atom_site_label_1
_geom_angle_atom_site_label_2
_geom_angle_atom_site_label_3
_geom_angle
C7 P1 C12 107.12(9)
C7 P1 C8 103.75(9)
C12 P1 C8 112.13(9)
C7 P1 B1 95.01(8)
C12 P1 B1 121.72(8)
C8 P1 B1 113.64(8)
C6 C1 C2 116.27(16)
C6 C1 B1 119.04(15)
C2 C1 B1 124.17(15)
C3 C2 C1 122.16(17)
C3 C2 H2 118.9
C1 C2 H2 118.9
C4 C3 C2 120.39(18)
C4 C3 H3 119.8
C2 C3 H3 119.8
C3 C4 C5 119.40(18)
C3 C4 H4 120.3
C5 C4 H4 120.3
C4 C5 C6 120.15(17)
C4 C5 H5 119.9
C6 C5 H5 119.9
C5 C6 C1 121.56(17)
C5 C6 C7 121.47(16)
C1 C6 C7 116.92(15)
C6 C7 P1 105.87(11)
C6 C7 H7A 110.6
P1 C7 H7A 110.6
C6 C7 H7B 110.6
P1 C7 H7B 110.6
H7A C7 H7B 108.7
C11 C8 C10 108.82(17)
C11 C8 C9 108.36(19)
C10 C8 C9 107.08(17)
C11 C8 P1 111.30(14)
C10 C8 P1 113.17(13)
C9 C8 P1 107.93(13)
C8 C9 H9A 109.5
C8 C9 H9B 109.5
H9A C9 H9B 109.5
C8 C9 H9C 109.5
H9A C9 H9C 109.5
H9B C9 H9C 109.5
C8 C10 H10A 109.5
C8 C10 H10B 109.5
H10A C10 H10B 109.5
C8 C10 H10C 109.5
H10A C10 H10C 109.5
H10B C10 H10C 109.5
C8 C11 H11A 109.5
C8 C11 H11B 109.5
H11A C11 H11B 109.5
C8 C11 H11C 109.5
H11A C11 H11C 109.5
H11B C11 H11C 109.5
C14B C12 C13B 114.7(4)
C14B C12 C15A 73.5(3)
C13B C12 C15A 125.8(4)
C14B C12 C13A 130.0(4)
C13B C12 C13A 23.7(3)
C15A C12 C13A 108.6(3)
C14B C12 C15B 108.7(3)
C13B C12 C15B 107.4(3)
C15A C12 C15B 35.2(2)
C13A C12 C15B 84.4(3)
C14B C12 C14A 37.2(2)
C13B C12 C14A 81.3(3)
C15A C12 C14A 106.2(3)
C13A C12 C14A 102.3(3)
C15B C12 C14A 138.0(3)
C14B C12 P1 110.6(2)
C13B C12 P1 108.2(3)
C15A C12 P1 118.5(2)
C13A C12 P1 110.9(3)
C15B C12 P1 106.8(2)
C14A C12 P1 109.08(18)
C12 C13A H13A 109.5
C12 C13A H13B 109.5
C12 C13A H13C 109.5
C12 C14A H14A 109.5
C12 C14A H14B 109.5
C12 C14A H14C 109.5
C12 C15A H15A 109.5
C12 C15A H15B 109.5
C12 C15A H15C 109.5
C21 C16 C17 114.79(15)
C21 C16 B1 122.72(15)
C17 C16 B1 122.48(15)
C18 C17 C16 122.64(17)
C18 C17 H17 118.7
C16 C17 H17 118.7
C19 C18 C17 120.50(18)
C19 C18 H18 119.7
C17 C18 H18 119.7
C20 C19 C18 118.79(18)
C20 C19 H19 120.6
C18 C19 H19 120.6
C19 C20 C21 120.14(18)
C19 C20 H20 119.9
C21 C20 H20 119.9
C20 C21 C16 123.07(17)
C20 C21 H21 118.5
C16 C21 H21 118.5
C23 C22 C27 114.64(15)
C23 C22 B1 123.74(15)
C27 C22 B1 121.56(15)
C24 C23 C22 122.94(17)
C24 C23 H23 118.5
C22 C23 H23 118.5
C25 C24 C23 120.31(18)
C25 C24 H24 119.8
C23 C24 H24 119.8
C24 C25 C26 119.00(17)
C24 C25 H25 120.5
C26 C25 H25 120.5
C25 C26 C27 120.06(17)
C25 C26 H26 120.0
C27 C26 H26 120.0
C26 C27 C22 123.04(16)
C26 C27 H27 118.5
C22 C27 H27 118.5
C16 B1 C1 117.46(14)
C16 B1 C22 113.87(13)
C1 B1 C22 107.09(13)
C16 B1 P1 111.28(11)
C1 B1 P1 94.72(10)
C22 B1 P1 110.81(11)
C12 C13B H13D 109.5
C12 C13B H13E 109.5
H13D C13B H13E 109.5
C12 C13B H13F 109.5
H13D C13B H13F 109.5
H13E C13B H13F 109.5
C12 C14B H14D 109.5
C12 C14B H14E 109.5
H14D C14B H14E 109.5
C12 C14B H14F 109.5
H14D C14B H14F 109.5
H14E C14B H14F 109.5
C12 C15B H15D 109.5
C12 C15B H15E 109.5
H15D C15B H15E 109.5
C12 C15B H15F 109.5
H15D C15B H15F 109.5
H15E C15B H15F 109.5

loop_
_geom_bond_atom_site_label_1
_geom_bond_atom_site_label_2
_geom_bond_distance
P1 C7 1.8265(18)
P1 C12 1.8777(19)
P1 C8 1.8842(18)
P1 B1 2.0696(19)
C1 C6 1.400(2)
C1 C2 1.402(2)
C1 B1 1.630(2)
C2 C3 1.384(2)
C2 H2 0.9500
C3 C4 1.377(3)
C3 H3 0.9500
C4 C5 1.381(3)
C4 H4 0.9500
C5 C6 1.400(2)
C5 H5 0.9500
C6 C7 1.512(2)
C7 H7A 0.9900
C7 H7B 0.9900
C8 C11 1.526(3)
C8 C10 1.529(2)
C8 C9 1.535(3)
C9 H9A 0.9800
C9 H9B 0.9800
C9 H9C 0.9800
C10 H10A 0.9800
C10 H10B 0.9800
C10 H10C 0.9800
C11 H11A 0.9800
C11 H11B 0.9800
C11 H11C 0.9800
C12 C14B 1.467(5)
C12 C13B 1.479(9)
C12 C15A 1.507(4)
C12 C13A 1.555(7)
C12 C15B 1.608(5)
C12 C14A 1.623(5)
C13A H13A 0.9800
C13A H13B 0.9800
C13A H13C 0.9800
C14A H14A 0.9800
C14A H14B 0.9800
C14A H14C 0.9800
C15A H15A 0.9800
C15A H15B 0.9800
C15A H15C 0.9800
C16 C21 1.400(2)
C16 C17 1.400(2)
C16 B1 1.629(3)
C17 C18 1.391(3)
C17 H17 0.9500
C18 C19 1.379(3)
C18 H18 0.9500
C19 C20 1.378(3)
C19 H19 0.9500
C20 C21 1.391(2)
C20 H20 0.9500
C21 H21 0.9500
C22 C23 1.401(2)
C22 C27 1.402(2)
C22 B1 1.639(2)
C23 C24 1.384(3)
C23 H23 0.9500
C24 C25 1.375(3)
C24 H24 0.9500
C25 C26 1.381(3)
C25 H25 0.9500
C26 C27 1.383(2)
C26 H26 0.9500
C27 H27 0.9500
C13B H13D 0.9800
C13B H13E 0.9800
C13B H13F 0.9800
C14B H14D 0.9800
C14B H14E 0.9800
C14B H14F 0.9800
C15B H15D 0.9800
C15B H15E 0.9800
C15B H15F 0.9800
